data_2230627
loop_
_publ_author_name
'Jin, Yun-Zhou'
'Zhang, Rong-Hua'
'Fu, Da-Xu'
'Lv, Yao-Kang'

_publ_section_title
;
 (3a<i>R</i>*,5<i>R</i>*)-5-(4-Chlorophenyl)-1,2,3,3a-tetrahydrobenzo[<i>e</i>]pyrrolo[2,1-<i>b</i>][1,3]oxazepin-10(5<i>H</i>)-one
;
_journal_coeditor_code FF2014
_journal_issue 7
_journal_name_full 'Acta Crystallographica Section E'
_journal_page_first o1594
_journal_paper_doi 10.1107/S1600536811020265
_journal_volume 67
_journal_year 2011
_chemical_formula_iupac 'C18 H16 Cl N O2'
_chemical_formula_moiety 'C18 H16 Cl N O2'
_chemical_formula_sum 'C18 H16 Cl N O2'
_chemical_formula_weight 313.77
_chemical_name_systematic
;
(3a<i>R</i>*,5<i>R</i>*)-5-(4-Chlorophenyl)-1,2,3,3a-
tetrahydrobenzo[<i>e</i>]pyrrolo[2,1-<i>b</i>][1,3]oxazepin-10(5<i>H</i>)-one
;
_space_group_IT_number 14
_symmetry_cell_setting monoclinic
_symmetry_space_group_name_Hall '-P 2ybc'
_symmetry_space_group_name_H-M 'P 1 21/c 1'
_atom_sites_solution_hydrogens geom
_atom_sites_solution_primary direct
_atom_sites_solution_secondary difmap
_audit_creation_method SHELXL-97
_cell_angle_alpha 90.00
_cell_angle_beta 98.224(6)
_cell_angle_gamma 90.00
_cell_formula_units_Z 4
_cell_length_a 8.1764(6)
_cell_length_b 16.9030(11)
_cell_length_c 11.1564(8)
_cell_measurement_reflns_used 3950
_cell_measurement_temperature 296(2)
_cell_measurement_theta_max 27.4816
_cell_measurement_theta_min 2.2030
_cell_volume 1526.02(19)
_computing_cell_refinement 'SAINT (Bruker, 2006)'
_computing_data_collection 'APEX2 (Bruker, 2006)'
_computing_data_reduction 'SAINT (Bruker, 2006)'
_computing_molecular_graphics 'DIAMOND (Brandenburg & Putz, 2004)'
_computing_publication_material 'SHELXTL (Sheldrick, 2008)'
_computing_structure_refinement 'SHELXL97 (Sheldrick, 2008)'
_computing_structure_solution 'SHELXS97 (Sheldrick, 2008)'
_diffrn_ambient_temperature 296(2)
_diffrn_measured_fraction_theta_full 0.991
_diffrn_measured_fraction_theta_max 0.991
_diffrn_measurement_device_type 'Bruker APEXII area-detector'
_diffrn_measurement_method \w
_diffrn_radiation_monochromator graphite
_diffrn_radiation_source 'fine-focus sealed tube'
_diffrn_radiation_type MoK\a
_diffrn_radiation_wavelength 0.71073
_diffrn_reflns_av_R_equivalents 0.0392
_diffrn_reflns_av_sigmaI/netI 0.0488
_diffrn_reflns_limit_h_max 10
_diffrn_reflns_limit_h_min -10
_diffrn_reflns_limit_k_max 19
_diffrn_reflns_limit_k_min -21
_diffrn_reflns_limit_l_max 14
_diffrn_reflns_limit_l_min -14
_diffrn_reflns_number 12942
_diffrn_reflns_theta_full 27.48
_diffrn_reflns_theta_max 27.48
_diffrn_reflns_theta_min 2.20
_diffrn_standards_decay_% 0
_diffrn_standards_interval_count 0
_diffrn_standards_interval_time 0
_diffrn_standards_number 0
_exptl_absorpt_coefficient_mu 0.257
_exptl_absorpt_correction_T_max 1.0000
_exptl_absorpt_correction_T_min 0.6755
_exptl_absorpt_correction_type multi-scan
_exptl_absorpt_process_details '(SADABS; Sheldrick, 1996)'
_exptl_crystal_colour Colourless
_exptl_crystal_density_diffrn 1.366
_exptl_crystal_density_method 'not measured'
_exptl_crystal_description Prism
_exptl_crystal_F_000 656
_exptl_crystal_size_max 0.22
_exptl_crystal_size_mid 0.18
_exptl_crystal_size_min 0.15
_refine_diff_density_max 0.310
_refine_diff_density_min -0.372
_refine_ls_extinction_method none
_refine_ls_goodness_of_fit_ref 1.035
_refine_ls_hydrogen_treatment constr
_refine_ls_matrix_type full
_refine_ls_number_parameters 199
_refine_ls_number_reflns 3478
_refine_ls_number_restraints 0
_refine_ls_restrained_S_all 1.035
_refine_ls_R_factor_all 0.0833
_refine_ls_R_factor_gt 0.0473
_refine_ls_shift/su_max 0.000
_refine_ls_shift/su_mean 0.000
_refine_ls_structure_factor_coef Fsqd
_refine_ls_weighting_details 'calc w=1/[\s^2^(Fo^2^)+(0.0920P)^2^+0.0000P] where P=(Fo^2^+2Fc^2^)/3'
_refine_ls_weighting_scheme calc
_refine_ls_wR_factor_gt 0.1217
_refine_ls_wR_factor_ref 0.1809
_reflns_number_gt 2393
_reflns_number_total 3478
_reflns_threshold_expression I>2\s(I)
_cod_data_source_file ff2014.cif
_cod_data_source_block I
_cod_original_sg_symbol_H-M 'P 21/c'
_cod_database_code 2230627
_cod_database_fobs_code 2230627

loop_
_symmetry_equiv_pos_as_xyz
'x, y, z'
'-x, y+1/2, -z+1/2'
'-x, -y, -z'
'x, -y-1/2, z-1/2'

loop_
_atom_site_type_symbol
_atom_site_label
_atom_site_fract_x
_atom_site_fract_y
_atom_site_fract_z
_atom_site_U_iso_or_equiv
_atom_site_adp_type
_atom_site_calc_flag
_atom_site_refinement_flags
_atom_site_occupancy
_atom_site_symmetry_multiplicity
_atom_site_disorder_assembly
_atom_site_disorder_group
Cl Cl1 0.03682(9) -0.29821(4) -0.05399(7) 0.0622(3) Uani d . 1 1 . .
N N1 0.4690(3) 0.10862(13) 0.34094(18) 0.0480(5) Uani d . 1 1 . .
C C1 0.5968(3) -0.03368(14) 0.2353(2) 0.0413(6) Uani d . 1 1 . .
O O1 0.6417(2) 0.07672(14) 0.51050(16) 0.0688(6) Uani d . 1 1 . .
O O2 0.3452(2) 0.04181(10) 0.16210(15) 0.0489(5) Uani d . 1 1 . .
C C2 0.6842(3) -0.08243(15) 0.1681(2) 0.0499(6) Uani d . 1 1 . .
H H2A 0.6277 -0.1146 0.1084 0.060 Uiso calc R 1 1 . .
C C3 0.8560(3) -0.08382(18) 0.1887(3) 0.0651(8) Uani d . 1 1 . .
H H3A 0.9132 -0.1165 0.1420 0.078 Uiso calc R 1 1 . .
C C4 0.9415(3) -0.03783(18) 0.2764(3) 0.0683(9) Uani d . 1 1 . .
H H4A 1.0564 -0.0392 0.2897 0.082 Uiso calc R 1 1 . .
C C5 0.8567(3) 0.01065(17) 0.3453(3) 0.0574(7) Uani d . 1 1 . .
H H5A 0.9148 0.0415 0.4060 0.069 Uiso calc R 1 1 . .
C C6 0.6849(3) 0.01392(15) 0.3250(2) 0.0445(6) Uani d . 1 1 . .
C C7 0.5983(3) 0.06870(16) 0.4016(2) 0.0501(6) Uani d . 1 1 . .
C C8 0.3617(4) 0.16033(19) 0.4019(3) 0.0692(9) Uani d . 1 1 . .
H H8A 0.4206 0.2071 0.4349 0.083 Uiso calc R 1 1 . .
H H8B 0.3182 0.1325 0.4665 0.083 Uiso calc R 1 1 . .
C C9 0.2247(4) 0.1818(2) 0.2998(3) 0.0719(9) Uani d . 1 1 . .
H H9A 0.1359 0.1433 0.2931 0.086 Uiso calc R 1 1 . .
H H9B 0.1801 0.2338 0.3121 0.086 Uiso calc R 1 1 . .
C C10 0.3120(4) 0.18035(17) 0.1886(3) 0.0631(8) Uani d . 1 1 . .
H H10A 0.2336 0.1728 0.1157 0.076 Uiso calc R 1 1 . .
H H10B 0.3719 0.2293 0.1814 0.076 Uiso calc R 1 1 . .
C C11 0.4297(3) 0.11097(15) 0.2095(2) 0.0461(6) Uani d . 1 1 . .
H H11A 0.5292 0.1201 0.1718 0.055 Uiso calc R 1 1 . .
C C12 0.4073(3) -0.03092(14) 0.2181(2) 0.0413(5) Uani d . 1 1 . .
H H12A 0.3737 -0.0326 0.2989 0.050 Uiso calc R 1 1 . .
C C13 0.3216(3) -0.09805(14) 0.1466(2) 0.0415(5) Uani d . 1 1 . .
C C14 0.2537(3) -0.08971(16) 0.0260(2) 0.0541(7) Uani d . 1 1 . .
H H14A 0.2660 -0.0423 -0.0140 0.065 Uiso calc R 1 1 . .
C C15 0.1679(3) -0.15155(16) -0.0348(2) 0.0545(7) Uani d . 1 1 . .
H H15A 0.1214 -0.1451 -0.1153 0.065 Uiso calc R 1 1 . .
C C16 0.1508(3) -0.22169(14) 0.0218(2) 0.0456(6) Uani d . 1 1 . .
C C17 0.2183(3) -0.23170(16) 0.1421(2) 0.0500(6) Uani d . 1 1 . .
H H17A 0.2075 -0.2797 0.1809 0.060 Uiso calc R 1 1 . .
C C18 0.3018(3) -0.16948(16) 0.2039(2) 0.0488(6) Uani d . 1 1 . .
H H18A 0.3454 -0.1756 0.2850 0.059 Uiso calc R 1 1 . .

loop_
_atom_site_aniso_label
_atom_site_aniso_U_11
_atom_site_aniso_U_22
_atom_site_aniso_U_33
_atom_site_aniso_U_12
_atom_site_aniso_U_13
_atom_site_aniso_U_23
Cl1 0.0607(4) 0.0489(4) 0.0745(5) -0.0033(3) 0.0014(4) -0.0117(3)
N1 0.0496(12) 0.0520(12) 0.0433(11) -0.0005(10) 0.0095(9) -0.0059(9)
C1 0.0387(12) 0.0429(13) 0.0426(13) 0.0014(10) 0.0065(10) 0.0107(10)
O1 0.0684(13) 0.0907(16) 0.0452(11) -0.0246(11) 0.0010(9) -0.0051(10)
O2 0.0487(10) 0.0453(10) 0.0494(10) 0.0068(8) -0.0042(8) -0.0017(8)
C2 0.0471(13) 0.0444(13) 0.0594(16) 0.0057(11) 0.0119(12) 0.0081(11)
C3 0.0515(15) 0.0518(16) 0.096(2) 0.0119(13) 0.0243(16) 0.0092(16)
C4 0.0383(13) 0.0613(18) 0.104(3) 0.0062(13) 0.0070(15) 0.0223(17)
C5 0.0412(13) 0.0593(17) 0.0688(18) -0.0024(12) -0.0019(13) 0.0132(14)
C6 0.0417(12) 0.0508(14) 0.0398(13) -0.0027(11) 0.0012(10) 0.0109(10)
C7 0.0473(13) 0.0552(16) 0.0476(14) -0.0167(12) 0.0064(12) -0.0008(12)
C8 0.0699(19) 0.068(2) 0.074(2) -0.0016(16) 0.0257(16) -0.0235(16)
C9 0.0612(17) 0.0620(19) 0.095(2) 0.0130(15) 0.0202(17) -0.0128(17)
C10 0.0603(17) 0.0490(15) 0.079(2) 0.0093(13) 0.0079(15) 0.0013(14)
C11 0.0473(13) 0.0464(14) 0.0444(14) 0.0010(11) 0.0057(11) -0.0002(11)
C12 0.0390(11) 0.0472(13) 0.0383(12) 0.0004(10) 0.0070(10) 0.0011(10)
C13 0.0373(11) 0.0466(13) 0.0408(12) 0.0008(10) 0.0066(10) 0.0007(10)
C14 0.0646(16) 0.0526(15) 0.0444(14) -0.0120(13) 0.0053(13) 0.0066(11)
C15 0.0674(17) 0.0589(17) 0.0353(13) -0.0085(13) 0.0003(12) -0.0006(11)
C16 0.0412(12) 0.0443(13) 0.0514(14) 0.0013(10) 0.0066(11) -0.0060(11)
C17 0.0543(14) 0.0441(13) 0.0507(14) 0.0039(12) 0.0042(12) 0.0053(11)
C18 0.0464(13) 0.0511(14) 0.0471(14) 0.0048(11) 0.0000(11) 0.0055(11)

loop_
_atom_type_symbol
_atom_type_description
_atom_type_scat_dispersion_real
_atom_type_scat_dispersion_imag
_atom_type_scat_source
C C 0.0033 0.0016 'International Tables Vol C Tables 4.2.6.8 and 6.1.1.4'
H H 0.0000 0.0000 'International Tables Vol C Tables 4.2.6.8 and 6.1.1.4'
N N 0.0061 0.0033 'International Tables Vol C Tables 4.2.6.8 and 6.1.1.4'
O O 0.0106 0.0060 'International Tables Vol C Tables 4.2.6.8 and 6.1.1.4'
Cl Cl 0.1484 0.1585 'International Tables Vol C Tables 4.2.6.8 and 6.1.1.4'

loop_
_geom_angle_atom_site_label_1
_geom_angle_atom_site_label_2
_geom_angle_atom_site_label_3
_geom_angle_site_symmetry_1
_geom_angle_site_symmetry_3
_geom_angle
_geom_angle_publ_flag
C7 N1 C11 . . 124.2(2) ?
C7 N1 C8 . . 122.7(2) ?
C11 N1 C8 . . 112.9(2) ?
C2 C1 C6 . . 118.5(2) ?
C2 C1 C12 . . 122.8(2) ?
C6 C1 C12 . . 118.6(2) ?
C11 O2 C12 . . 114.74(15) ?
C1 C2 C3 . . 120.6(3) ?
C1 C2 H2A . . 119.7 ?
C3 C2 H2A . . 119.7 ?
C4 C3 C2 . . 120.8(3) ?
C4 C3 H3A . . 119.6 ?
C2 C3 H3A . . 119.6 ?
C3 C4 C5 . . 119.5(3) ?
C3 C4 H4A . . 120.2 ?
C5 C4 H4A . . 120.2 ?
C4 C5 C6 . . 120.7(3) ?
C4 C5 H5A . . 119.7 ?
C6 C5 H5A . . 119.7 ?
C5 C6 C1 . . 119.9(3) ?
C5 C6 C7 . . 118.6(2) ?
C1 C6 C7 . . 121.6(2) ?
O1 C7 N1 . . 122.5(3) ?
O1 C7 C6 . . 122.6(2) ?
N1 C7 C6 . . 114.9(2) ?
N1 C8 C9 . . 102.7(2) ?
N1 C8 H8A . . 111.2 ?
C9 C8 H8A . . 111.2 ?
N1 C8 H8B . . 111.2 ?
C9 C8 H8B . . 111.2 ?
H8A C8 H8B . . 109.1 ?
C10 C9 C8 . . 103.0(2) ?
C10 C9 H9A . . 111.2 ?
C8 C9 H9A . . 111.2 ?
C10 C9 H9B . . 111.2 ?
C8 C9 H9B . . 111.2 ?
H9A C9 H9B . . 109.1 ?
C11 C10 C9 . . 104.4(2) ?
C11 C10 H10A . . 110.9 ?
C9 C10 H10A . . 110.9 ?
C11 C10 H10B . . 110.9 ?
C9 C10 H10B . . 110.9 ?
H10A C10 H10B . . 108.9 ?
O2 C11 N1 . . 112.2(2) ?
O2 C11 C10 . . 108.37(19) ?
N1 C11 C10 . . 102.7(2) ?
O2 C11 H11A . . 111.1 ?
N1 C11 H11A . . 111.1 ?
C10 C11 H11A . . 111.1 ?
O2 C12 C13 . . 107.83(17) ?
O2 C12 C1 . . 111.60(19) ?
C13 C12 C1 . . 115.5(2) ?
O2 C12 H12A . . 107.2 ?
C13 C12 H12A . . 107.2 ?
C1 C12 H12A . . 107.2 ?
C18 C13 C14 . . 118.6(2) ?
C18 C13 C12 . . 119.3(2) ?
C14 C13 C12 . . 122.0(2) ?
C15 C14 C13 . . 120.3(2) ?
C15 C14 H14A . . 119.9 ?
C13 C14 H14A . . 119.9 ?
C16 C15 C14 . . 120.7(2) ?
C16 C15 H15A . . 119.7 ?
C14 C15 H15A . . 119.7 ?
C15 C16 C17 . . 120.2(2) ?
C15 C16 Cl1 . . 120.34(19) ?
C17 C16 Cl1 . . 119.4(2) ?
C18 C17 C16 . . 119.3(2) ?
C18 C17 H17A . . 120.4 ?
C16 C17 H17A . . 120.4 ?
C17 C18 C13 . . 121.0(2) ?
C17 C18 H18A . . 119.5 ?
C13 C18 H18A . . 119.5 ?

loop_
_geom_bond_atom_site_label_1
_geom_bond_atom_site_label_2
_geom_bond_site_symmetry_2
_geom_bond_distance
_geom_bond_publ_flag
Cl1 C16 . 1.741(2) ?
N1 C7 . 1.351(3) ?
N1 C11 . 1.456(3) ?
N1 C8 . 1.472(3) ?
C1 C2 . 1.381(4) ?
C1 C6 . 1.400(3) ?
C1 C12 . 1.534(3) ?
O1 C7 . 1.223(3) ?
O2 C11 . 1.421(3) ?
O2 C12 . 1.438(3) ?
C2 C3 . 1.390(3) ?
C2 H2A . 0.9300 ?
C3 C4 . 1.362(4) ?
C3 H3A . 0.9300 ?
C4 C5 . 1.377(4) ?
C4 H4A . 0.9300 ?
C5 C6 . 1.392(3) ?
C5 H5A . 0.9300 ?
C6 C7 . 1.505(4) ?
C8 C9 . 1.523(4) ?
C8 H8A . 0.9700 ?
C8 H8B . 0.9700 ?
C9 C10 . 1.517(4) ?
C9 H9A . 0.9700 ?
C9 H9B . 0.9700 ?
C10 C11 . 1.514(4) ?
C10 H10A . 0.9700 ?
C10 H10B . 0.9700 ?
C11 H11A . 0.9800 ?
C12 C13 . 1.502(3) ?
C12 H12A . 0.9800 ?
C13 C18 . 1.386(3) ?
C13 C14 . 1.387(3) ?
C14 C15 . 1.382(3) ?
C14 H14A . 0.9300 ?
C15 C16 . 1.360(4) ?
C15 H15A . 0.9300 ?
C16 C17 . 1.386(3) ?
C17 C18 . 1.383(4) ?
C17 H17A . 0.9300 ?
C18 H18A . 0.9300 ?

loop_
_geom_hbond_atom_site_label_D
_geom_hbond_atom_site_label_H
_geom_hbond_atom_site_label_A
_geom_hbond_site_symmetry_A
_geom_hbond_distance_DH
_geom_hbond_distance_HA
_geom_hbond_distance_DA
_geom_hbond_angle_DHA
C12 H12A O1 3_656 0.98 2.27 3.206(3) 159
